data_4126604
loop_
_publ_author_name
'Jeong, Hyangsoo'
'von Kugelgen, Stephen'
'Bellone, Donatela'
'Fischer, Felix R.'

_publ_section_title
;
 Regioselective Termination Reagents for Ring-Opening Alkyne Metathesis
 Polymerization.
;
_journal_name_full 'Journal of the American Chemical Society'
_journal_paper_doi 10.1021/jacs.7b09390
_journal_year 2017
_chemical_formula_moiety 'C51 H50 F18 Mo N2 O7 S2'
_chemical_formula_sum 'C51 H50 F18 Mo N2 O7 S2'
_chemical_formula_weight 1304.99
_chemical_name_common HJ3043
_chemical_name_systematic SVK3_177
_space_group_crystal_system triclinic
_space_group_IT_number 2
_space_group_name_Hall '-P 1'
_space_group_name_H-M_alt 'P -1'
_symmetry_space_group_name_Hall '-P 1'
_symmetry_space_group_name_H-M 'P -1'
_atom_sites_solution_hydrogens geom
_atom_sites_solution_primary iterative
_atom_sites_solution_secondary difmap
_audit_creation_method SHELXL-2014/7
_cell_angle_alpha 78.597(3)
_cell_angle_beta 78.146(3)
_cell_angle_gamma 85.050(3)
_cell_formula_units_Z 2
_cell_length_a 10.7331(6)
_cell_length_b 10.8919(7)
_cell_length_c 25.2888(16)
_cell_measurement_reflns_used 9142
_cell_measurement_temperature 100(2)
_cell_measurement_theta_max 25.34
_cell_measurement_theta_min 2.22
_cell_volume 2833.0(3)
_computing_cell_refinement 'Bruker SAINT'
_computing_data_collection 'Bruker APEX3 v.2016.5'
_computing_data_reduction 'Bruker SAINT'
_computing_molecular_graphics ORTEP-32
_computing_publication_material WinGX
_computing_structure_refinement 'SHELXL-2014/7 (Sheldrick, 2014)'
_computing_structure_solution SHELXT
_diffrn_ambient_temperature 100(2)
_diffrn_detector_area_resol_mean 8.366
_diffrn_measured_fraction_theta_full 0.999
_diffrn_measured_fraction_theta_max 0.995
_diffrn_measurement_device_type 'Bruker APEX-II CCD'
_diffrn_measurement_method 'phi and omega scans'
_diffrn_radiation_type MoK\a
_diffrn_radiation_wavelength 0.71073
_diffrn_reflns_av_R_equivalents 0.0479
_diffrn_reflns_av_unetI/netI 0.0367
_diffrn_reflns_Laue_measured_fraction_full 0.999
_diffrn_reflns_Laue_measured_fraction_max 0.995
_diffrn_reflns_limit_h_max 12
_diffrn_reflns_limit_h_min -12
_diffrn_reflns_limit_k_max 13
_diffrn_reflns_limit_k_min -13
_diffrn_reflns_limit_l_max 30
_diffrn_reflns_limit_l_min -30
_diffrn_reflns_number 75287
_diffrn_reflns_point_group_measured_fraction_full 0.999
_diffrn_reflns_point_group_measured_fraction_max 0.995
_diffrn_reflns_theta_full 25.000
_diffrn_reflns_theta_max 25.391
_diffrn_reflns_theta_min 1.674
_diffrn_source 'microfocus sealed tube'
_exptl_absorpt_coefficient_mu 0.415
_exptl_absorpt_correction_T_max 0.6462
_exptl_absorpt_correction_T_min 0.5648
_exptl_absorpt_correction_type multi-scan
_exptl_absorpt_process_details SADABS
_exptl_crystal_colour orange
_exptl_crystal_density_diffrn 1.530
_exptl_crystal_description prism
_exptl_crystal_F_000 1324
_exptl_crystal_size_max 0.100
_exptl_crystal_size_mid 0.100
_exptl_crystal_size_min 0.050
_refine_diff_density_max 1.617
_refine_diff_density_min -0.688
_refine_diff_density_rms 0.102
_refine_ls_extinction_method none
_refine_ls_goodness_of_fit_ref 1.058
_refine_ls_hydrogen_treatment constr
_refine_ls_matrix_type full
_refine_ls_number_parameters 787
_refine_ls_number_reflns 10361
_refine_ls_number_restraints 0
_refine_ls_restrained_S_all 1.058
_refine_ls_R_factor_all 0.0654
_refine_ls_R_factor_gt 0.0535
_refine_ls_shift/su_max 0.007
_refine_ls_shift/su_mean 0.000
_refine_ls_structure_factor_coef Fsqd
_refine_ls_weighting_details 'w=1/[\s^2^(Fo^2^)+(0.0669P)^2^+6.3496P] where P=(Fo^2^+2Fc^2^)/3'
_refine_ls_weighting_scheme calc
_refine_ls_wR_factor_gt 0.1306
_refine_ls_wR_factor_ref 0.1385
_reflns_Friedel_coverage 0.000
_reflns_number_gt 8628
_reflns_number_total 10361
_reflns_threshold_expression 'I > 2\s(I)'
_cod_data_source_file ja7b09390_si_002.cif
_cod_data_source_block shelx
_cod_database_code 4126604
_shelx_shelxl_version_number 2014/7
_shelx_space_group_comment
;
The symmetry employed for this shelxl refinement is uniquely defined
by the following loop, which should always be used as a source of
symmetry information in preference to the above space-group names.
They are only intended as comments.
;
_shelx_estimated_absorpt_t_min 0.960
_shelx_estimated_absorpt_t_max 0.980

loop_
_space_group_symop_operation_xyz
'x, y, z'
'-x, -y, -z'

loop_
_atom_site_label
_atom_site_type_symbol
_atom_site_fract_x
_atom_site_fract_y
_atom_site_fract_z
_atom_site_U_iso_or_equiv
_atom_site_adp_type
_atom_site_occupancy
_atom_site_site_symmetry_order
_atom_site_calc_flag
_atom_site_refinement_flags_posn
_atom_site_refinement_flags_adp
_atom_site_refinement_flags_occupancy
_atom_site_disorder_assembly
_atom_site_disorder_group
C1 C 0.2373(3) 0.6045(3) 0.22577(15) 0.0201(7) Uani 1 1 d . . . . .
C2 C 0.1476(3) 0.6288(3) 0.27094(15) 0.0216(8) Uani 1 1 d . . . . .
C3 C 0.1590(3) 0.5099(3) 0.30297(15) 0.0222(8) Uani 1 1 d . . . . .
C4 C 0.0674(3) 0.7434(3) 0.28365(14) 0.0219(8) Uani 1 1 d . . . . .
C5 C -0.0495(4) 0.7710(4) 0.26690(17) 0.0302(9) Uani 1 1 d . . . . .
H5 H -0.0784 0.7182 0.2466 0.036 Uiso 1 1 calc R U . . .
C6 C -0.1236(4) 0.8760(4) 0.27990(18) 0.0357(10) Uani 1 1 d . . . . .
H6 H -0.2028 0.8950 0.2682 0.043 Uiso 1 1 calc R U . . .
C7 C -0.0837(4) 0.9518(3) 0.30934(17) 0.0316(9) Uani 1 1 d . . . . .
H7 H -0.1357 1.0225 0.3186 0.038 Uiso 1 1 calc R U . . .
C8 C 0.0325(4) 0.9258(4) 0.32579(18) 0.0344(10) Uani 1 1 d . . . . .
H8 H 0.0610 0.9793 0.3459 0.041 Uiso 1 1 calc R U . . .
C9 C 0.1072(4) 0.8218(4) 0.31289(16) 0.0283(9) Uani 1 1 d . . . . .
H9 H 0.1868 0.8042 0.3243 0.034 Uiso 1 1 calc R U . . .
C10 C 0.2400(4) 0.8104(3) 0.16003(17) 0.0348(10) Uani 1 1 d . . . . .
H10A H 0.1489 0.8177 0.1589 0.052 Uiso 1 1 calc R U . . .
H10B H 0.2892 0.8423 0.1234 0.052 Uiso 1 1 calc R U . . .
H10C H 0.2564 0.8595 0.1863 0.052 Uiso 1 1 calc R U . . .
C11 C -0.0050(4) 0.5230(4) 0.38878(17) 0.0369(11) Uani 1 1 d . . . . .
H11A H 0.0257 0.5992 0.3959 0.055 Uiso 1 1 calc R U . . .
H11B H -0.0312 0.4654 0.4237 0.055 Uiso 1 1 calc R U . . .
H11C H -0.0780 0.5451 0.3704 0.055 Uiso 1 1 calc R U . . .
C12 C 0.3721(3) 0.5993(3) 0.07710(14) 0.0208(8) Uani 1 1 d . . . . .
C13 C 0.3484(3) 0.4804(3) 0.06984(16) 0.0246(8) Uani 1 1 d . . . . .
H13 H 0.3480 0.4101 0.0989 0.030 Uiso 1 1 calc R U . . .
C14 C 0.3257(3) 0.4671(3) 0.01965(15) 0.0249(8) Uani 1 1 d . . . . .
H14 H 0.3089 0.3867 0.0143 0.030 Uiso 1 1 calc R U . . .
C15 C 0.3269(3) 0.5695(3) -0.02347(15) 0.0241(8) Uani 1 1 d . . . . .
C16 C 0.3522(4) 0.6871(4) -0.01486(16) 0.0267(8) Uani 1 1 d . . . . .
H16 H 0.3529 0.7577 -0.0438 0.032 Uiso 1 1 calc R U . . .
C17 C 0.3763(4) 0.7025(3) 0.03495(15) 0.0254(8) Uani 1 1 d . . . . .
H17 H 0.3955 0.7823 0.0402 0.030 Uiso 1 1 calc R U . . .
C18 C 0.2986(4) 0.5547(4) -0.07757(16) 0.0325(9) Uani 1 1 d . . . . .
H18A H 0.3024 0.4654 -0.0794 0.049 Uiso 1 1 calc R U . . .
H18B H 0.3617 0.5978 -0.1076 0.049 Uiso 1 1 calc R U . . .
H18C H 0.2132 0.5911 -0.0809 0.049 Uiso 1 1 calc R U . . .
C19 C 0.1936(5) 0.2915(4) 0.43327(17) 0.0408(12) Uani 1 1 d . . . . .
C20 C 0.3213(5) 0.3074(4) 0.42891(18) 0.0435(11) Uani 1 1 d . . . . .
H20 H 0.3749 0.3296 0.3939 0.052 Uiso 1 1 calc R U . . .
C21 C 0.3697(6) 0.2905(4) 0.47664(18) 0.0516(13) Uani 1 1 d . . . . .
H21 H 0.4578 0.3011 0.4742 0.062 Uiso 1 1 calc R U . . .
C22 C 0.2919(6) 0.2583(4) 0.52814(19) 0.0513(14) Uani 1 1 d . . . . .
C23 C 0.1649(6) 0.2418(4) 0.53063(19) 0.0580(17) Uani 1 1 d . . . . .
H23 H 0.1115 0.2189 0.5656 0.070 Uiso 1 1 calc R U . . .
C24 C 0.1121(5) 0.2573(4) 0.48408(19) 0.0514(14) Uani 1 1 d . . . . .
H24 H 0.0243 0.2453 0.4865 0.062 Uiso 1 1 calc R U . . .
C25 C 0.3471(7) 0.2391(5) 0.5793(2) 0.0702(19) Uani 1 1 d . . . . .
H25A H 0.2848 0.2692 0.6087 0.105 Uiso 1 1 calc R U . . .
H25B H 0.4247 0.2860 0.5719 0.105 Uiso 1 1 calc R U . . .
H25C H 0.3679 0.1497 0.5908 0.105 Uiso 1 1 calc R U . . .
C26 C 0.4616(3) 0.1498(3) 0.24605(15) 0.0230(8) Uani 1 1 d . . . . .
C27 C 0.5376(4) 0.0975(3) 0.29156(17) 0.0314(9) Uani 1 1 d . . . . .
C28 C 0.5419(5) 0.1313(4) 0.19017(18) 0.0388(11) Uani 1 1 d . . . . .
C29 C 0.3407(4) 0.0770(4) 0.2578(2) 0.0373(10) Uani 1 1 d . . . . .
H29A H 0.2932 0.0822 0.2948 0.056 Uiso 1 1 calc R U . . .
H29B H 0.3637 -0.0110 0.2553 0.056 Uiso 1 1 calc R U . . .
H29C H 0.2876 0.1129 0.2308 0.056 Uiso 1 1 calc R U . . .
C30 C 0.5384(4) 0.5287(3) 0.28889(16) 0.0261(8) Uani 1 1 d . . . . .
C31 C 0.5965(4) 0.4741(4) 0.34010(17) 0.0324(9) Uani 1 1 d . . . . .
C32 C 0.5230(4) 0.6718(4) 0.28396(17) 0.0309(9) Uani 1 1 d . . . . .
C33 C 0.6351(4) 0.4987(4) 0.23861(16) 0.0288(9) Uani 1 1 d . . . . .
H33A H 0.6324 0.4099 0.2368 0.043 Uiso 1 1 calc R U . . .
H33B H 0.7209 0.5163 0.2419 0.043 Uiso 1 1 calc R U . . .
H33C H 0.6136 0.5507 0.2051 0.043 Uiso 1 1 calc R U . . .
C34 C 0.0793(4) 0.3375(4) 0.19951(16) 0.0285(9) Uani 1 1 d . . . . .
C35 C 0.0858(4) 0.2395(4) 0.16274(18) 0.0329(9) Uani 1 1 d . . . . .
C50 C 0.9605(4) 0.7663(4) 0.06091(19) 0.0394(11) Uani 1 1 d . . . . .
C51 C 0.8596(4) 0.7480(4) 0.1058(2) 0.0407(11) Uani 1 1 d . . . . .
H51 H 0.8133 0.6740 0.1134 0.049 Uiso 1 1 calc R U . . .
C52 C 0.8259(4) 0.8360(4) 0.13932(18) 0.0390(10) Uani 1 1 d . . . . .
H52 H 0.7563 0.8226 0.1695 0.047 Uiso 1 1 calc R U . . .
C53 C 0.8931(5) 0.9433(4) 0.12920(19) 0.0413(11) Uani 1 1 d . . . . .
H53 H 0.8698 1.0039 0.1523 0.050 Uiso 1 1 calc R U . . .
C54 C 0.9946(5) 0.9621(4) 0.08534(19) 0.0419(11) Uani 1 1 d . . . . .
H54 H 1.0418 1.0354 0.0784 0.050 Uiso 1 1 calc R U . . .
C55 C 1.0272(4) 0.8737(4) 0.05152(19) 0.0398(11) Uani 1 1 d . . . . .
H55 H 1.0968 0.8874 0.0213 0.048 Uiso 1 1 calc R U . . .
C56 C 0.9924(5) 0.6734(5) 0.0223(2) 0.0543(13) Uani 1 1 d . . . . .
H56A H 1.0629 0.7032 -0.0076 0.081 Uiso 1 1 calc R U . . .
H56B H 0.9175 0.6649 0.0070 0.081 Uiso 1 1 calc R U . . .
H56C H 1.0173 0.5917 0.0426 0.081 Uiso 1 1 calc R U . . .
N1 N 0.2785(3) 0.6775(3) 0.17746(12) 0.0207(6) Uani 1 1 d . . . . .
N2 N 0.0979(3) 0.4619(3) 0.35318(13) 0.0320(8) Uani 1 1 d . . . . .
O1 O 0.4226(2) 0.4921(2) 0.17243(9) 0.0205(5) Uani 1 1 d . . . . .
O2 O 0.5074(2) 0.7016(2) 0.12816(10) 0.0249(6) Uani 1 1 d . . . . .
O3 O 0.2347(3) 0.2839(2) 0.32836(10) 0.0289(6) Uani 1 1 d . . . . .
O4 O 0.0189(3) 0.2416(3) 0.38488(13) 0.0441(8) Uani 1 1 d . . . . .
O5 O 0.4437(2) 0.2762(2) 0.24448(10) 0.0220(5) Uani 1 1 d . . . . .
O6 O 0.4198(2) 0.4825(2) 0.29724(10) 0.0227(5) Uani 1 1 d . . . . .
O7 O 0.1991(2) 0.3423(2) 0.20976(11) 0.0241(6) Uani 1 1 d . . . . .
F1 F 0.4723(3) 0.1177(2) 0.34036(10) 0.0506(7) Uani 1 1 d . . . . .
F2 F 0.6495(2) 0.1490(2) 0.28423(12) 0.0468(7) Uani 1 1 d . . . . .
F3 F 0.5624(2) -0.0273(2) 0.29710(11) 0.0423(6) Uani 1 1 d . . . . .
F4 F 0.6520(3) 0.1861(2) 0.17756(12) 0.0542(8) Uani 1 1 d . . . . .
F5 F 0.4778(3) 0.1785(3) 0.15053(11) 0.0616(9) Uani 1 1 d . . . . .
F6 F 0.5677(3) 0.0089(2) 0.18706(11) 0.0594(8) Uani 1 1 d . . . . .
F7 F 0.6110(3) 0.3502(2) 0.34600(10) 0.0406(6) Uani 1 1 d . . . . .
F8 F 0.5236(2) 0.4994(2) 0.38711(9) 0.0376(6) Uani 1 1 d . . . . .
F9 F 0.7118(2) 0.5169(2) 0.33800(11) 0.0438(6) Uani 1 1 d . . . . .
F10 F 0.6338(2) 0.7272(2) 0.27594(12) 0.0469(7) Uani 1 1 d . . . . .
F11 F 0.4494(3) 0.7099(2) 0.32755(10) 0.0419(6) Uani 1 1 d . . . . .
F12 F 0.4679(2) 0.7239(2) 0.24124(10) 0.0365(6) Uani 1 1 d . . . . .
F14 F 0.1771(3) 0.2590(3) 0.11862(12) 0.0654(9) Uani 1 1 d . . . . .
F15 F 0.1096(3) 0.1247(2) 0.18866(12) 0.0568(8) Uani 1 1 d . . . . .
F16 F -0.0209(3) 0.2320(4) 0.14532(15) 0.0790(12) Uani 1 1 d . . . . .
S1 S 0.40780(8) 0.61697(8) 0.13950(4) 0.0201(2) Uani 1 1 d . . . . .
S2 S 0.13207(10) 0.30895(9) 0.37324(4) 0.0335(3) Uani 1 1 d . . . . .
Mo1 Mo 0.30856(3) 0.41514(3) 0.25292(2) 0.01882(11) Uani 1 1 d . . . . .
C36 C -0.0193(4) 0.2991(5) 0.2520(2) 0.0409(11) Uani 0.457(5) 1 d . . P A 1
C37 C 0.0309(5) 0.4644(4) 0.1686(2) 0.0442(12) Uani 0.457(5) 1 d . . P A 1
H37A H 0.0578 0.5333 0.1826 0.066 Uiso 0.457(5) 1 calc R U P A 1
H37B H -0.0624 0.4671 0.1743 0.066 Uiso 0.457(5) 1 calc R U P A 1
H37C H 0.0667 0.4728 0.1292 0.066 Uiso 0.457(5) 1 calc R U P A 1
F17 F 0.0151(5) 0.2126(4) 0.2841(2) 0.0330(14) Uani 0.457(5) 1 d . . P A 1
F18 F -0.1292(5) 0.2872(5) 0.2377(3) 0.0431(16) Uani 0.457(5) 1 d . . P A 1
F19 F -0.0456(5) 0.4074(4) 0.2774(2) 0.0349(14) Uani 0.457(5) 1 d . . P A 1
C36A C -0.0193(4) 0.2991(5) 0.2520(2) 0.0409(11) Uani 0.543(5) 1 d . . P A 2
H36A H -0.0003 0.2121 0.2687 0.061 Uiso 0.543(5) 1 calc R U P A 2
H36B H -0.1045 0.3064 0.2431 0.061 Uiso 0.543(5) 1 calc R U P A 2
H36C H -0.0161 0.3542 0.2780 0.061 Uiso 0.543(5) 1 calc R U P A 2
C37A C 0.0309(5) 0.4644(4) 0.1686(2) 0.0442(12) Uani 0.543(5) 1 d . . P A 2
F17A F -0.0930(4) 0.4426(4) 0.15737(18) 0.0353(12) Uani 0.543(5) 1 d . . P A 2
F18A F -0.0063(6) 0.5374(5) 0.2041(3) 0.068(2) Uani 0.543(5) 1 d . . P A 2
F19A F 0.0954(5) 0.5065(5) 0.1276(3) 0.078(3) Uani 0.543(5) 1 d . . P A 2
C40 C 0.2629(5) 0.8309(5) 0.5235(2) 0.0424(14) Uani 0.848(5) 1 d . . P B 3
C41 C 0.2703(7) 0.8962(7) 0.4703(2) 0.0569(18) Uani 0.848(5) 1 d . . P B 3
H41 H 0.2719 0.9851 0.4628 0.068 Uiso 0.848(5) 1 calc R U P B 3
C42 C 0.2753(7) 0.8307(6) 0.4280(3) 0.0598(18) Uani 0.848(5) 1 d . . P B 3
H42 H 0.2849 0.8752 0.3912 0.072 Uiso 0.848(5) 1 calc R U P B 3
C43 C 0.2665(6) 0.7025(6) 0.4384(2) 0.0503(16) Uani 0.848(5) 1 d . . P B 3
H43 H 0.2670 0.6606 0.4088 0.060 Uiso 0.848(5) 1 calc R U P B 3
C44 C 0.2574(5) 0.6355(5) 0.4894(2) 0.0428(14) Uani 0.848(5) 1 d . . P B 3
H44 H 0.2508 0.5471 0.4964 0.051 Uiso 0.848(5) 1 calc R U P B 3
C45 C 0.2578(5) 0.7017(5) 0.5329(2) 0.0398(13) Uani 0.848(5) 1 d . . P B 3
H45 H 0.2545 0.6558 0.5692 0.048 Uiso 0.848(5) 1 calc R U P B 3
C46 C 0.2630(12) 0.8981(6) 0.5704(3) 0.055(2) Uani 0.848(5) 1 d . . P B 3
H46A H 0.3429 0.9409 0.5638 0.082 Uiso 0.848(5) 1 calc R U P B 3
H46B H 0.2550 0.8372 0.6049 0.082 Uiso 0.848(5) 1 calc R U P B 3
H46C H 0.1910 0.9599 0.5728 0.082 Uiso 0.848(5) 1 calc R U P B 3
C40A C 0.262(2) 0.954(3) 0.4683(8) 0.09(2) Uiso 0.152(5) 1 d G . P B 4
C41A C 0.1815(16) 0.912(3) 0.5180(11) 0.053(9) Uiso 0.152(5) 1 d G . P B 4
H41A H 0.0947 0.8995 0.5186 0.064 Uiso 0.152(5) 1 calc R U P B 4
C42A C 0.227(2) 0.890(3) 0.5667(8) 0.10(3) Uiso 0.152(5) 1 d G . P B 4
H42A H 0.1722 0.8612 0.6007 0.115 Uiso 0.152(5) 1 calc R U P B 4
C43A C 0.354(2) 0.909(2) 0.5658(6) 0.037(7) Uiso 0.152(5) 1 d G . P B 4
H43A H 0.3858 0.8932 0.5991 0.044 Uiso 0.152(5) 1 calc R U P B 4
C44A C 0.4352(15) 0.9505(18) 0.5162(7) 0.028(6) Uiso 0.152(5) 1 d G . P B 4
H44A H 0.5220 0.9635 0.5155 0.033 Uiso 0.152(5) 1 calc R U P B 4
C45A C 0.3892(18) 0.973(2) 0.4674(6) 0.036(7) Uiso 0.152(5) 1 d G . P B 4
H45A H 0.4445 1.0018 0.4335 0.043 Uiso 0.152(5) 1 calc R U P B 4
C46A C 0.195(4) 0.961(4) 0.4256(15) 0.063(10) Uiso 0.152(5) 1 d . . P B 4
H46D H 0.2287 0.8946 0.4046 0.095 Uiso 0.152(5) 1 calc R U P B 4
H46E H 0.2062 1.0429 0.4013 0.095 Uiso 0.152(5) 1 calc R U P B 4
H46F H 0.1047 0.9500 0.4411 0.095 Uiso 0.152(5) 1 calc R U P B 4

loop_
_atom_site_aniso_label
_atom_site_aniso_U_11
_atom_site_aniso_U_22
_atom_site_aniso_U_33
_atom_site_aniso_U_23
_atom_site_aniso_U_13
_atom_site_aniso_U_12
C1 0.0179(18) 0.0135(17) 0.031(2) -0.0047(15) -0.0085(15) -0.0004(14)
C2 0.0216(19) 0.0167(18) 0.0265(19) -0.0070(15) -0.0042(15) 0.0052(14)
C3 0.0215(19) 0.0178(18) 0.026(2) -0.0042(15) -0.0024(15) 0.0033(14)
C4 0.0256(19) 0.0147(17) 0.0215(18) -0.0013(14) 0.0003(15) 0.0042(15)
C5 0.026(2) 0.026(2) 0.042(2) -0.0155(18) -0.0113(17) 0.0100(16)
C6 0.023(2) 0.032(2) 0.052(3) -0.011(2) -0.0101(18) 0.0144(17)
C7 0.032(2) 0.0144(18) 0.042(2) -0.0056(17) 0.0060(18) 0.0070(16)
C8 0.034(2) 0.023(2) 0.049(3) -0.0188(18) -0.0048(19) 0.0022(17)
C9 0.026(2) 0.022(2) 0.039(2) -0.0109(17) -0.0086(17) 0.0049(16)
C10 0.045(3) 0.0134(19) 0.037(2) 0.0023(16) -0.0010(19) 0.0153(17)
C11 0.037(2) 0.033(2) 0.029(2) 0.0000(18) 0.0057(18) 0.0191(19)
C12 0.0180(18) 0.0182(18) 0.0245(19) -0.0042(14) -0.0019(14) 0.0037(14)
C13 0.0222(19) 0.0174(18) 0.032(2) -0.0040(15) -0.0020(16) 0.0011(15)
C14 0.0187(18) 0.0204(19) 0.034(2) -0.0079(16) -0.0001(15) 0.0008(15)
C15 0.0163(18) 0.027(2) 0.027(2) -0.0069(16) -0.0006(15) 0.0031(15)
C16 0.028(2) 0.0228(19) 0.027(2) -0.0021(16) -0.0042(16) 0.0009(16)
C17 0.029(2) 0.0164(18) 0.030(2) -0.0046(15) -0.0032(16) 0.0018(15)
C18 0.032(2) 0.034(2) 0.034(2) -0.0124(18) -0.0071(17) 0.0025(18)
C19 0.063(3) 0.019(2) 0.028(2) -0.0002(16) 0.007(2) 0.019(2)
C20 0.064(3) 0.034(2) 0.028(2) -0.0028(18) 0.001(2) -0.005(2)
C21 0.086(4) 0.037(3) 0.031(3) -0.004(2) -0.008(2) -0.013(3)
C22 0.101(5) 0.017(2) 0.033(3) -0.0060(18) -0.007(3) 0.002(2)
C23 0.102(5) 0.028(2) 0.025(2) 0.0022(19) 0.010(3) 0.029(3)
C24 0.063(3) 0.033(2) 0.037(3) 0.005(2) 0.013(2) 0.029(2)
C25 0.143(6) 0.039(3) 0.031(3) -0.003(2) -0.019(3) -0.019(3)
C26 0.0228(19) 0.0129(17) 0.032(2) -0.0062(15) -0.0018(15) 0.0060(14)
C27 0.033(2) 0.0144(18) 0.044(2) -0.0041(17) -0.0065(18) 0.0104(16)
C28 0.055(3) 0.019(2) 0.039(3) -0.0117(18) -0.001(2) 0.009(2)
C29 0.029(2) 0.0165(19) 0.068(3) -0.0096(19) -0.012(2) 0.0049(16)
C30 0.026(2) 0.0167(18) 0.038(2) -0.0074(16) -0.0112(17) 0.0048(15)
C31 0.038(2) 0.022(2) 0.042(2) -0.0102(18) -0.0168(19) 0.0031(17)
C32 0.035(2) 0.021(2) 0.039(2) -0.0084(17) -0.0116(18) 0.0021(17)
C33 0.0199(19) 0.030(2) 0.038(2) -0.0088(17) -0.0071(16) 0.0037(16)
C34 0.024(2) 0.025(2) 0.038(2) -0.0090(17) -0.0091(17) 0.0068(16)
C35 0.023(2) 0.030(2) 0.049(3) -0.0136(19) -0.0120(18) 0.0065(17)
C50 0.032(2) 0.040(3) 0.050(3) -0.017(2) -0.015(2) 0.014(2)
C51 0.032(2) 0.034(2) 0.059(3) -0.012(2) -0.012(2) 0.0028(19)
C52 0.039(3) 0.038(3) 0.039(2) -0.007(2) -0.0094(19) 0.007(2)
C53 0.050(3) 0.033(2) 0.041(3) -0.0089(19) -0.011(2) 0.008(2)
C54 0.046(3) 0.032(2) 0.048(3) -0.005(2) -0.013(2) 0.000(2)
C55 0.030(2) 0.044(3) 0.045(3) -0.010(2) -0.0090(19) 0.008(2)
C56 0.037(3) 0.057(3) 0.074(4) -0.034(3) -0.007(2) 0.007(2)
N1 0.0221(16) 0.0131(14) 0.0245(16) -0.0017(12) -0.0034(12) 0.0061(12)
N2 0.0351(19) 0.0224(17) 0.0288(18) -0.0005(14) 0.0051(14) 0.0158(14)
O1 0.0186(12) 0.0161(12) 0.0235(13) -0.0021(10) -0.0003(10) 0.0038(10)
O2 0.0246(14) 0.0190(13) 0.0295(14) -0.0033(11) -0.0034(11) 0.0005(10)
O3 0.0349(15) 0.0160(13) 0.0279(14) 0.0003(11) 0.0037(11) 0.0083(11)
O4 0.0403(18) 0.0295(16) 0.0465(18) 0.0062(13) 0.0128(14) 0.0058(13)
O5 0.0193(13) 0.0121(12) 0.0322(14) -0.0050(10) -0.0012(10) 0.0057(10)
O6 0.0225(13) 0.0192(13) 0.0268(14) -0.0065(10) -0.0054(10) 0.0044(10)
O7 0.0166(13) 0.0160(12) 0.0409(15) -0.0104(11) -0.0051(11) 0.0034(10)
F1 0.073(2) 0.0435(15) 0.0306(14) -0.0048(11) -0.0119(13) 0.0211(14)
F2 0.0338(14) 0.0279(13) 0.085(2) -0.0114(13) -0.0300(13) 0.0071(11)
F3 0.0449(15) 0.0159(11) 0.0644(17) -0.0022(11) -0.0185(12) 0.0143(10)
F4 0.0459(16) 0.0359(14) 0.0619(18) -0.0037(13) 0.0238(13) 0.0077(12)
F5 0.105(3) 0.0474(17) 0.0352(15) -0.0143(13) -0.0211(15) 0.0146(17)
F6 0.091(2) 0.0226(13) 0.0558(17) -0.0202(12) 0.0108(15) 0.0151(14)
F7 0.0564(16) 0.0217(12) 0.0497(15) -0.0094(11) -0.0272(12) 0.0138(11)
F8 0.0521(16) 0.0308(13) 0.0322(13) -0.0079(10) -0.0133(11) 0.0020(11)
F9 0.0425(15) 0.0436(15) 0.0524(16) -0.0099(12) -0.0255(12) 0.0002(12)
F10 0.0428(15) 0.0223(12) 0.081(2) -0.0125(12) -0.0216(14) -0.0022(11)
F11 0.0618(17) 0.0220(12) 0.0431(14) -0.0160(10) -0.0095(12) 0.0129(11)
F12 0.0501(15) 0.0177(11) 0.0437(14) -0.0028(10) -0.0192(11) 0.0044(10)
F14 0.087(2) 0.0540(18) 0.0535(18) -0.0311(15) 0.0204(16) -0.0251(16)
F15 0.084(2) 0.0224(13) 0.075(2) -0.0162(13) -0.0340(17) -0.0006(13)
F16 0.0435(18) 0.112(3) 0.114(3) -0.081(2) -0.0477(18) 0.0339(18)
S1 0.0191(4) 0.0137(4) 0.0256(5) -0.0036(3) -0.0024(3) 0.0037(3)
S2 0.0367(6) 0.0203(5) 0.0310(5) 0.0025(4) 0.0094(4) 0.0124(4)
Mo1 0.01892(17) 0.01126(16) 0.02399(18) -0.00337(12) -0.00143(12) 0.00564(11)
C36 0.021(2) 0.055(3) 0.049(3) -0.017(2) -0.005(2) -0.003(2)
C37 0.054(3) 0.036(3) 0.045(3) -0.013(2) -0.020(2) 0.021(2)
F17 0.031(3) 0.020(3) 0.044(3) 0.000(2) -0.004(2) -0.001(2)
F18 0.014(3) 0.040(3) 0.079(4) -0.020(3) -0.006(2) -0.007(2)
F19 0.022(3) 0.024(3) 0.056(3) -0.018(2) 0.006(2) 0.005(2)
C36A 0.021(2) 0.055(3) 0.049(3) -0.017(2) -0.005(2) -0.003(2)
C37A 0.054(3) 0.036(3) 0.045(3) -0.013(2) -0.020(2) 0.021(2)
F17A 0.028(2) 0.034(2) 0.051(3) -0.015(2) -0.019(2) 0.0051(18)
F18A 0.077(4) 0.039(3) 0.120(5) -0.048(3) -0.073(4) 0.033(3)
F19A 0.032(3) 0.057(4) 0.108(5) 0.046(4) 0.007(3) 0.013(3)
C40 0.048(3) 0.036(3) 0.049(3) -0.013(2) -0.018(3) 0.005(2)
C41 0.090(5) 0.042(4) 0.042(4) -0.002(3) -0.026(3) -0.001(3)
C42 0.095(5) 0.046(4) 0.040(3) 0.002(3) -0.022(3) -0.017(3)
C43 0.061(4) 0.047(3) 0.044(3) -0.021(3) 0.002(3) -0.009(3)
C44 0.040(3) 0.028(3) 0.047(3) 0.004(2) 0.009(2) 0.009(2)
C45 0.044(3) 0.035(3) 0.040(3) -0.006(2) -0.013(2) 0.008(2)
C46 0.085(6) 0.040(4) 0.045(4) -0.019(3) -0.018(4) 0.011(3)

loop_
_atom_type_symbol
_atom_type_description
_atom_type_scat_dispersion_real
_atom_type_scat_dispersion_imag
_atom_type_scat_source
C C 0.0033 0.0016 'International Tables Vol C Tables 4.2.6.8 and 6.1.1.4'
H H 0.0000 0.0000 'International Tables Vol C Tables 4.2.6.8 and 6.1.1.4'
N N 0.0061 0.0033 'International Tables Vol C Tables 4.2.6.8 and 6.1.1.4'
O O 0.0106 0.0060 'International Tables Vol C Tables 4.2.6.8 and 6.1.1.4'
F F 0.0171 0.0103 'International Tables Vol C Tables 4.2.6.8 and 6.1.1.4'
S S 0.1246 0.1234 'International Tables Vol C Tables 4.2.6.8 and 6.1.1.4'
Mo Mo -1.6832 0.6857 'International Tables Vol C Tables 4.2.6.8 and 6.1.1.4'

loop_
_geom_angle_atom_site_label_1
_geom_angle_atom_site_label_2
_geom_angle_atom_site_label_3
_geom_angle
_geom_angle_site_symmetry_1
_geom_angle_site_symmetry_3
N1 C1 C2 130.7(3) . .
N1 C1 Mo1 125.9(2) . .
C2 C1 Mo1 103.4(2) . .
C1 C2 C3 95.7(3) . .
C1 C2 C4 133.5(3) . .
C3 C2 C4 130.7(3) . .
N2 C3 C2 130.5(3) . .
N2 C3 Mo1 125.7(3) . .
C2 C3 Mo1 103.7(2) . .
C9 C4 C5 118.8(3) . .
C9 C4 C2 120.5(3) . .
C5 C4 C2 120.6(3) . .
C6 C5 C4 119.9(4) . .
C6 C5 H5 120.1 . .
C4 C5 H5 120.1 . .
C7 C6 C5 120.6(4) . .
C7 C6 H6 119.7 . .
C5 C6 H6 119.7 . .
C6 C7 C8 120.0(4) . .
C6 C7 H7 120.0 . .
C8 C7 H7 120.0 . .
C9 C8 C7 119.8(4) . .
C9 C8 H8 120.1 . .
C7 C8 H8 120.1 . .
C4 C9 C8 120.8(4) . .
C4 C9 H9 119.6 . .
C8 C9 H9 119.6 . .
N1 C10 H10A 109.5 . .
N1 C10 H10B 109.5 . .
H10A C10 H10B 109.5 . .
N1 C10 H10C 109.5 . .
H10A C10 H10C 109.5 . .
H10B C10 H10C 109.5 . .
N2 C11 H11A 109.5 . .
N2 C11 H11B 109.5 . .
H11A C11 H11B 109.5 . .
N2 C11 H11C 109.5 . .
H11A C11 H11C 109.5 . .
H11B C11 H11C 109.5 . .
C17 C12 C13 121.7(3) . .
C17 C12 S1 118.9(3) . .
C13 C12 S1 119.2(3) . .
C14 C13 C12 118.5(3) . .
C14 C13 H13 120.7 . .
C12 C13 H13 120.7 . .
C13 C14 C15 121.3(3) . .
C13 C14 H14 119.3 . .
C15 C14 H14 119.3 . .
C14 C15 C16 118.6(3) . .
C14 C15 C18 120.8(3) . .
C16 C15 C18 120.6(3) . .
C17 C16 C15 121.2(3) . .
C17 C16 H16 119.4 . .
C15 C16 H16 119.4 . .
C16 C17 C12 118.7(3) . .
C16 C17 H17 120.6 . .
C12 C17 H17 120.6 . .
C15 C18 H18A 109.5 . .
C15 C18 H18B 109.5 . .
H18A C18 H18B 109.5 . .
C15 C18 H18C 109.5 . .
H18A C18 H18C 109.5 . .
H18B C18 H18C 109.5 . .
C20 C19 C24 122.3(5) . .
C20 C19 S2 118.9(3) . .
C24 C19 S2 118.8(4) . .
C19 C20 C21 118.5(4) . .
C19 C20 H20 120.8 . .
C21 C20 H20 120.8 . .
C20 C21 C22 121.3(6) . .
C20 C21 H21 119.4 . .
C22 C21 H21 119.4 . .
C23 C22 C21 118.4(5) . .
C23 C22 C25 121.4(5) . .
C21 C22 C25 120.2(6) . .
C22 C23 C24 122.5(5) . .
C22 C23 H23 118.8 . .
C24 C23 H23 118.8 . .
C23 C24 C19 117.1(5) . .
C23 C24 H24 121.4 . .
C19 C24 H24 121.4 . .
C22 C25 H25A 109.5 . .
C22 C25 H25B 109.5 . .
H25A C25 H25B 109.5 . .
C22 C25 H25C 109.5 . .
H25A C25 H25C 109.5 . .
H25B C25 H25C 109.5 . .
O5 C26 C29 115.9(3) . .
O5 C26 C27 107.0(3) . .
C29 C26 C27 108.1(3) . .
O5 C26 C28 107.0(3) . .
C29 C26 C28 109.3(3) . .
C27 C26 C28 109.4(3) . .
F2 C27 F1 106.2(3) . .
F2 C27 F3 106.4(3) . .
F1 C27 F3 106.2(3) . .
F2 C27 C26 113.9(3) . .
F1 C27 C26 110.7(3) . .
F3 C27 C26 112.9(3) . .
F4 C28 F5 107.2(4) . .
F4 C28 F6 107.2(4) . .
F5 C28 F6 106.0(4) . .
F4 C28 C26 113.8(4) . .
F5 C28 C26 109.7(4) . .
F6 C28 C26 112.5(3) . .
C26 C29 H29A 109.5 . .
C26 C29 H29B 109.5 . .
H29A C29 H29B 109.5 . .
C26 C29 H29C 109.5 . .
H29A C29 H29C 109.5 . .
H29B C29 H29C 109.5 . .
O6 C30 C32 108.3(3) . .
O6 C30 C33 116.6(3) . .
C32 C30 C33 108.4(3) . .
O6 C30 C31 107.8(3) . .
C32 C30 C31 108.3(3) . .
C33 C30 C31 107.1(3) . .
F7 C31 F8 106.8(3) . .
F7 C31 F9 106.8(3) . .
F8 C31 F9 105.6(3) . .
F7 C31 C30 110.3(3) . .
F8 C31 C30 113.2(3) . .
F9 C31 C30 113.7(3) . .
F11 C32 F10 106.1(3) . .
F11 C32 F12 105.3(3) . .
F10 C32 F12 106.3(3) . .
F11 C32 C30 114.2(3) . .
F10 C32 C30 113.4(3) . .
F12 C32 C30 110.9(3) . .
C30 C33 H33A 109.5 . .
C30 C33 H33B 109.5 . .
H33A C33 H33B 109.5 . .
C30 C33 H33C 109.5 . .
H33A C33 H33C 109.5 . .
H33B C33 H33C 109.5 . .
O7 C34 C36A 112.5(3) . .
O7 C34 C36 112.5(3) . .
O7 C34 C35 107.4(3) . .
C36A C34 C35 108.6(3) . .
C36 C34 C35 108.6(3) . .
O7 C34 C37A 112.7(3) . .
C36A C34 C37A 107.7(3) . .
C35 C34 C37A 107.8(3) . .
O7 C34 C37 112.7(3) . .
C36 C34 C37 107.7(3) . .
C35 C34 C37 107.8(3) . .
F14 C35 F15 105.7(3) . .
F14 C35 F16 106.7(4) . .
F15 C35 F16 104.5(4) . .
F14 C35 C34 112.7(3) . .
F15 C35 C34 112.1(3) . .
F16 C35 C34 114.4(3) . .
C55 C50 C51 118.2(4) . .
C55 C50 C56 121.0(4) . .
C51 C50 C56 120.8(4) . .
C52 C51 C50 120.9(4) . .
C52 C51 H51 119.5 . .
C50 C51 H51 119.5 . .
C53 C52 C51 120.2(4) . .
C53 C52 H52 119.9 . .
C51 C52 H52 119.9 . .
C52 C53 C54 119.7(4) . .
C52 C53 H53 120.2 . .
C54 C53 H53 120.2 . .
C53 C54 C55 119.8(4) . .
C53 C54 H54 120.1 . .
C55 C54 H54 120.1 . .
C50 C55 C54 121.2(4) . .
C50 C55 H55 119.4 . .
C54 C55 H55 119.4 . .
C50 C56 H56A 109.5 . .
C50 C56 H56B 109.5 . .
H56A C56 H56B 109.5 . .
C50 C56 H56C 109.5 . .
H56A C56 H56C 109.5 . .
H56B C56 H56C 109.5 . .
C1 N1 C10 126.8(3) . .
C1 N1 S1 113.8(2) . .
C10 N1 S1 118.1(2) . .
C3 N2 C11 127.6(3) . .
C3 N2 S2 114.1(2) . .
C11 N2 S2 117.9(3) . .
S1 O1 Mo1 127.25(14) . .
S2 O3 Mo1 127.12(14) . .
C26 O5 Mo1 143.1(2) . .
C30 O6 Mo1 138.3(2) . .
C34 O7 Mo1 145.8(2) . .
O2 S1 O1 119.84(15) . .
O2 S1 N1 108.84(15) . .
O1 S1 N1 101.78(14) . .
O2 S1 C12 108.41(16) . .
O1 S1 C12 108.15(16) . .
N1 S1 C12 109.39(16) . .
O4 S2 O3 119.24(18) . .
O4 S2 N2 109.71(18) . .
O3 S2 N2 101.58(15) . .
O4 S2 C19 109.0(2) . .
O3 S2 C19 108.92(19) . .
N2 S2 C19 107.75(19) . .
O5 Mo1 O7 91.81(10) . .
O5 Mo1 O6 86.76(10) . .
O7 Mo1 O6 178.20(9) . .
O5 Mo1 C3 150.99(12) . .
O7 Mo1 C3 98.78(12) . .
O6 Mo1 C3 82.01(12) . .
O5 Mo1 C1 149.92(12) . .
O7 Mo1 C1 91.87(11) . .
O6 Mo1 C1 89.91(11) . .
C3 Mo1 C1 57.08(13) . .
O5 Mo1 O3 81.91(9) . .
O7 Mo1 O3 91.15(10) . .
O6 Mo1 O3 87.58(10) . .
C3 Mo1 O3 71.01(11) . .
C1 Mo1 O3 127.84(12) . .
O5 Mo1 O1 79.57(9) . .
O7 Mo1 O1 86.13(10) . .
O6 Mo1 O1 94.67(9) . .
C3 Mo1 O1 127.81(11) . .
C1 Mo1 O1 70.91(11) . .
O3 Mo1 O1 161.18(9) . .
F17 C36 F18 115.8(5) . .
F17 C36 F19 109.2(5) . .
F18 C36 F19 102.3(4) . .
F17 C36 C34 114.6(4) . .
F18 C36 C34 108.0(4) . .
F19 C36 C34 105.9(4) . .
C34 C37 H37A 109.5 . .
C34 C37 H37B 109.5 . .
H37A C37 H37B 109.5 . .
C34 C37 H37C 109.5 . .
H37A C37 H37C 109.5 . .
H37B C37 H37C 109.5 . .
C34 C36A H36A 109.5 . .
C34 C36A H36B 109.5 . .
H36A C36A H36B 109.5 . .
C34 C36A H36C 109.5 . .
H36A C36A H36C 109.5 . .
H36B C36A H36C 109.5 . .
F19A C37A F18A 116.9(7) . .
F19A C37A F17A 108.5(5) . .
F18A C37A F17A 99.2(4) . .
F19A C37A C34 116.2(5) . .
F18A C37A C34 107.7(4) . .
F17A C37A C34 106.4(4) . .
C41 C40 C45 118.6(5) . .
C41 C40 C46 121.1(6) . .
C45 C40 C46 120.4(5) . .
C40 C41 C42 119.4(7) . .
C40 C41 H41 120.3 . .
C42 C41 H41 120.3 . .
C43 C42 C41 121.2(6) . .
C43 C42 H42 119.4 . .
C41 C42 H42 119.4 . .
C44 C43 C42 121.4(6) . .
C44 C43 H43 119.3 . .
C42 C43 H43 119.3 . .
C43 C44 C45 117.7(5) . .
C43 C44 H44 121.1 . .
C45 C44 H44 121.1 . .
C40 C45 C44 121.6(5) . .
C40 C45 H45 119.2 . .
C44 C45 H45 119.2 . .
C40 C46 H46A 109.5 . .
C40 C46 H46B 109.5 . .
H46A C46 H46B 109.5 . .
C40 C46 H46C 109.5 . .
H46A C46 H46C 109.5 . .
H46B C46 H46C 109.5 . .
C41A C40A C45A 120.0 . .
C41A C40A C46A 109(2) . .
C45A C40A C46A 131(2) . .
C40A C41A C42A 120.0 . .
C40A C41A H41A 120.0 . .
C42A C41A H41A 120.0 . .
C43A C42A C41A 120.0 . .
C43A C42A H42A 120.0 . .
C41A C42A H42A 120.0 . .
C42A C43A C44A 120.0 . .
C42A C43A H43A 120.0 . .
C44A C43A H43A 120.0 . .
C45A C44A C43A 120.0 . .
C45A C44A C44A 90(2) . 2_676
C43A C44A C44A 144(2) . 2_676
C45A C44A H44A 120.0 . .
C43A C44A H44A 120.0 . .
C44A C44A H44A 36.0 2_676 .
C44A C45A C40A 120.0 . .
C44A C45A H45A 120.0 . .
C40A C45A H45A 120.0 . .
C40A C46A H46D 109.5 . .
C40A C46A H46E 109.5 . .
H46D C46A H46E 109.5 . .
C40A C46A H46F 109.5 . .
H46D C46A H46F 109.5 . .
H46E C46A H46F 109.5 . .

loop_
_geom_bond_atom_site_label_1
_geom_bond_atom_site_label_2
_geom_bond_distance
_geom_bond_site_symmetry_2
C1 N1 1.332(5) .
C1 C2 1.388(5) .
C1 Mo1 2.166(3) .
C2 C3 1.395(5) .
C2 C4 1.503(5) .
C3 N2 1.330(5) .
C3 Mo1 2.154(3) .
C4 C9 1.379(5) .
C4 C5 1.396(5) .
C5 C6 1.390(5) .
C5 H5 0.9500 .
C6 C7 1.362(6) .
C6 H6 0.9500 .
C7 C8 1.384(6) .
C7 H7 0.9500 .
C8 C9 1.384(5) .
C8 H8 0.9500 .
C9 H9 0.9500 .
C10 N1 1.477(4) .
C10 H10A 0.9800 .
C10 H10B 0.9800 .
C10 H10C 0.9800 .
C11 N2 1.475(5) .
C11 H11A 0.9800 .
C11 H11B 0.9800 .
C11 H11C 0.9800 .
C12 C17 1.384(5) .
C12 C13 1.395(5) .
C12 S1 1.748(4) .
C13 C14 1.377(5) .
C13 H13 0.9500 .
C14 C15 1.396(5) .
C14 H14 0.9500 .
C15 C16 1.399(5) .
C15 C18 1.503(5) .
C16 C17 1.381(5) .
C16 H16 0.9500 .
C17 H17 0.9500 .
C18 H18A 0.9800 .
C18 H18B 0.9800 .
C18 H18C 0.9800 .
C19 C20 1.375(7) .
C19 C24 1.400(6) .
C19 S2 1.747(5) .
C20 C21 1.384(7) .
C20 H20 0.9500 .
C21 C22 1.393(7) .
C21 H21 0.9500 .
C22 C23 1.377(8) .
C22 C25 1.503(7) .
C23 C24 1.384(8) .
C23 H23 0.9500 .
C24 H24 0.9500 .
C25 H25A 0.9800 .
C25 H25B 0.9800 .
C25 H25C 0.9800 .
C26 O5 1.367(4) .
C26 C29 1.525(5) .
C26 C27 1.537(5) .
C26 C28 1.537(5) .
C27 F2 1.333(5) .
C27 F1 1.337(5) .
C27 F3 1.348(4) .
C28 F4 1.321(5) .
C28 F5 1.327(5) .
C28 F6 1.353(5) .
C29 H29A 0.9800 .
C29 H29B 0.9800 .
C29 H29C 0.9800 .
C30 O6 1.370(5) .
C30 C32 1.536(5) .
C30 C33 1.538(5) .
C30 C31 1.543(6) .
C31 F7 1.328(4) .
C31 F8 1.346(5) .
C31 F9 1.348(5) .
C32 F11 1.333(5) .
C32 F10 1.341(5) .
C32 F12 1.342(5) .
C33 H33A 0.9800 .
C33 H33B 0.9800 .
C33 H33C 0.9800 .
C34 O7 1.371(5) .
C34 C36A 1.529(6) .
C34 C36 1.529(6) .
C34 C35 1.537(6) .
C34 C37A 1.552(6) .
C34 C37 1.552(6) .
C35 F14 1.321(5) .
C35 F15 1.322(5) .
C35 F16 1.322(5) .
C50 C55 1.379(7) .
C50 C51 1.394(6) .
C50 C56 1.513(6) .
C51 C52 1.380(6) .
C51 H51 0.9500 .
C52 C53 1.379(7) .
C52 H52 0.9500 .
C53 C54 1.382(7) .
C53 H53 0.9500 .
C54 C55 1.388(6) .
C54 H54 0.9500 .
C55 H55 0.9500 .
C56 H56A 0.9800 .
C56 H56B 0.9800 .
C56 H56C 0.9800 .
N1 S1 1.682(3) .
N2 S2 1.675(3) .
O1 S1 1.462(2) .
O1 Mo1 2.196(2) .
O2 S1 1.420(3) .
O3 S2 1.460(3) .
O3 Mo1 2.193(2) .
O4 S2 1.421(3) .
O5 Mo1 2.015(2) .
O6 Mo1 2.060(2) .
O7 Mo1 2.057(2) .
C36 F17 1.201(7) .
C36 F18 1.327(7) .
C36 F19 1.432(7) .
C37 H37A 0.9800 .
C37 H37B 0.9800 .
C37 H37C 0.9800 .
C36A H36A 0.9800 .
C36A H36B 0.9800 .
C36A H36C 0.9800 .
C37A F19A 1.155(7) .
C37A F18A 1.296(7) .
C37A F17A 1.463(7) .
C40 C41 1.381(8) .
C40 C45 1.384(8) .
C40 C46 1.512(9) .
C41 C42 1.388(9) .
C41 H41 0.9500 .
C42 C43 1.377(8) .
C42 H42 0.9500 .
C43 C44 1.338(8) .
C43 H43 0.9500 .
C44 C45 1.432(8) .
C44 H44 0.9500 .
C45 H45 0.9500 .
C46 H46A 0.9800 .
C46 H46B 0.9800 .
C46 H46C 0.9800 .
C40A C41A 1.3900 .
C40A C45A 1.3900 .
C40A C46A 1.40(4) .
C41A C42A 1.3900 .
C41A H41A 0.9500 .
C42A C43A 1.3900 .
C42A H42A 0.9500 .
C43A C44A 1.3900 .
C43A H43A 0.9500 .
C44A C45A 1.3900 .
C44A C44A 1.79(3) 2_676
C44A H44A 0.9500 .
C45A H45A 0.9500 .
C46A H46D 0.9800 .
C46A H46E 0.9800 .
C46A H46F 0.9800 .
